data_7040964
loop_
_publ_author_name
'Zhang, Guang-Lin'
'Wang, Sheng'
'Hou, Jin-Le'
'Mo, Chong-Jiao'
'Que, Chen-Jie'
'Zhu, Qin-Yu'
'Dai, Jie'

_publ_section_title
;
 A lanthanide-titanium (LnTi11) oxo-cluster, a potential molecule based
 fluorescent labelling agent and photocatalyst.
;
_journal_issue 44
_journal_name_full 'Dalton transactions (Cambridge, England : 2003)'
_journal_page_first 17681
_journal_page_last 17686
_journal_paper_doi 10.1039/c6dt03034c
_journal_volume 45
_journal_year 2016
_chemical_formula_sum 'C51 H119 Eu N2 O39 Ti11'
_chemical_formula_weight 2063.33
_space_group_crystal_system monoclinic
_space_group_IT_number 4
_space_group_name_Hall 'P 2yb'
_space_group_name_H-M_alt 'P 1 21 1'
_symmetry_space_group_name_Hall 'P 2yb'
_symmetry_space_group_name_H-M 'P 1 21 1'
_audit_creation_method SHELXL-2014/7
_audit_update_record
;
2016-09-29 deposited with the CCDC.
2016-10-04 downloaded from the CCDC.
;
_cell_angle_alpha 90
_cell_angle_beta 90.31(3)
_cell_angle_gamma 90
_cell_formula_units_Z 2
_cell_length_a 15.526(3)
_cell_length_b 15.035(3)
_cell_length_c 20.443(4)
_cell_measurement_reflns_used 16729
_cell_measurement_temperature 293(2)
_cell_measurement_theta_max 27.5
_cell_measurement_theta_min 3.0
_cell_volume 4772.0(16)
_computing_cell_refinement 'CrystalClear (Rigaku Corp., 2000)'
_computing_data_collection 'CrystalClear (Rigaku Corp., 2000)'
_computing_data_reduction 'CrystalClear (Rigaku Corp., 2000)'
_computing_molecular_graphics 'SHELXL-2014/7 (Sheldrick, 2014)'
_computing_publication_material 'SHELXL-2014/7 (Sheldrick, 2014)'
_computing_structure_refinement 'SHELXL-2014/7 (Sheldrick, 2014)'
_computing_structure_solution 'SHELXL-2014/7 (Sheldrick, 2014)'
_diffrn_ambient_temperature 293(2)
_diffrn_measured_fraction_theta_full 0.987
_diffrn_measured_fraction_theta_max 0.987
_diffrn_measurement_device_type 'Rigaku Saturn'
_diffrn_radiation_type MoK\a
_diffrn_radiation_wavelength 0.71073
_diffrn_reflns_av_R_equivalents 0.0618
_diffrn_reflns_av_unetI/netI 0.1145
_diffrn_reflns_Laue_measured_fraction_full 0.987
_diffrn_reflns_Laue_measured_fraction_max 0.987
_diffrn_reflns_limit_h_max 16
_diffrn_reflns_limit_h_min -18
_diffrn_reflns_limit_k_max 17
_diffrn_reflns_limit_k_min -17
_diffrn_reflns_limit_l_max 22
_diffrn_reflns_limit_l_min -24
_diffrn_reflns_number 35322
_diffrn_reflns_point_group_measured_fraction_full 0.989
_diffrn_reflns_point_group_measured_fraction_max 0.989
_diffrn_reflns_theta_full 24.999
_diffrn_reflns_theta_max 24.999
_diffrn_reflns_theta_min 3.011
_exptl_absorpt_coefficient_mu 1.585
_exptl_absorpt_correction_T_max 1.0000
_exptl_absorpt_correction_T_min 0.4296
_exptl_absorpt_correction_type multi-scan
_exptl_absorpt_process_details 'Jacobson, R. (1998) Private communication'
_exptl_crystal_colour Colorless
_exptl_crystal_density_diffrn 1.436
_exptl_crystal_description Block
_exptl_crystal_F_000 2112
_exptl_crystal_size_max 1.000
_exptl_crystal_size_mid 0.500
_exptl_crystal_size_min 0.200
_refine_diff_density_max 1.331
_refine_diff_density_min -1.099
_refine_diff_density_rms 0.122
_refine_ls_abs_structure_details
;
 Refined as an inversion twin.
;
_refine_ls_abs_structure_Flack 0.38(3)
_refine_ls_extinction_method none
_refine_ls_goodness_of_fit_ref 1.189
_refine_ls_hydrogen_treatment undef
_refine_ls_matrix_type full
_refine_ls_number_parameters 853
_refine_ls_number_reflns 16112
_refine_ls_number_restraints 290
_refine_ls_restrained_S_all 1.209
_refine_ls_R_factor_all 0.1322
_refine_ls_R_factor_gt 0.0888
_refine_ls_shift/su_max 0.000
_refine_ls_shift/su_mean 0.000
_refine_ls_structure_factor_coef Fsqd
_refine_ls_weighting_details 'w=1/[\s^2^(Fo^2^)+(0.0020P)^2^+20.0000P] where P=(Fo^2^+2Fc^2^)/3'
_refine_ls_weighting_scheme calc
_refine_ls_wR_factor_gt 0.1648
_refine_ls_wR_factor_ref 0.1826
_reflns_Friedel_coverage 0.922
_reflns_Friedel_fraction_full 0.990
_reflns_Friedel_fraction_max 0.990
_reflns_number_gt 8513
_reflns_number_total 16112
_reflns_threshold_expression 'I > 2\s(I)'
_cod_data_source_file c6dt03034c2.cif
_cod_data_source_block 2
_cod_depositor_comments
;
The following automatic conversions were performed:

'_exptl_absorpt_correction_type' value 'Multi-scan' changed to
'multi-scan' according to
/usr/data/users/saulius/crontab/automatic-downloads/rss-feeds/RSC/lib/dictionaries/cif_core.dic
dictionary named 'cif_core.dic' version 2.4.2 from 2011-04-26.

Automatic conversion script
Id: cif_fix_values 4268 2015-11-12 08:31:59Z antanas 

 Adding full bibliography for 7040963--7040965.cif.
;
_cod_original_cell_volume 4771.9(17)
_cod_database_code 7040964
_shelx_shelxl_version_number 2014/7
_shelx_space_group_comment
;
The symmetry employed for this shelxl refinement is uniquely defined
by the following loop, which should always be used as a source of
symmetry information in preference to the above space-group names.
They are only intended as comments.
;
_shelx_estimated_absorpt_t_min 0.300
_shelx_estimated_absorpt_t_max 0.742

loop_
_space_group_symop_operation_xyz
'x, y, z'
'-x, y+1/2, -z'

loop_
_atom_site_label
_atom_site_type_symbol
_atom_site_fract_x
_atom_site_fract_y
_atom_site_fract_z
_atom_site_U_iso_or_equiv
_atom_site_adp_type
_atom_site_occupancy
_atom_site_site_symmetry_order
_atom_site_calc_flag
_atom_site_refinement_flags_posn
_atom_site_refinement_flags_adp
Eu1 Eu 0.09327(8) 0.33349(10) 0.76092(7) 0.0872(4) Uani 1 1 d . .
Ti1 Ti 0.3483(2) 0.3419(3) 0.76360(18) 0.0654(10) Uani 1 1 d . .
Ti2 Ti 0.2382(2) 0.2901(2) 0.64612(19) 0.0604(10) Uani 1 1 d . .
Ti3 Ti 0.2689(3) 0.2509(3) 0.8887(2) 0.0678(11) Uani 1 1 d . .
Ti4 Ti 0.0655(2) 0.1402(3) 0.6775(2) 0.0624(11) Uani 1 1 d . .
Ti5 Ti 0.1105(2) 0.1461(2) 0.84778(18) 0.0583(10) Uani 1 1 d . .
Ti6 Ti 0.3858(2) 0.1606(2) 0.64971(18) 0.0553(9) Uani 1 1 d . .
Ti7 Ti 0.4333(2) 0.1697(3) 0.82332(19) 0.0627(10) Uani 1 1 d . .
Ti8 Ti 0.3787(3) 0.0055(3) 0.7405(2) 0.0723(11) Uani 1 1 d . .
Ti9 Ti 0.2246(3) 0.0543(3) 0.6093(2) 0.0649(11) Uani 1 1 d . .
Ti10 Ti 0.2574(2) 0.0154(3) 0.85316(19) 0.0615(10) Uani 1 1 d . .
Ti11 Ti 0.1475(2) -0.0357(3) 0.73301(19) 0.0645(10) Uani 1 1 d . .
O1 O 0.3871(10) 0.4387(11) 0.7421(7) 0.083(5) Uani 1 1 d . U
O2 O 0.2318(8) 0.3530(9) 0.7282(7) 0.067(4) Uani 1 1 d . .
O3 O 0.3113(9) 0.3705(9) 0.8581(8) 0.080(5) Uani 1 1 d . .
O4 O 0.3602(8) 0.2767(8) 0.6790(6) 0.054(3) Uani 1 1 d . .
O5 O 0.4681(9) 0.2895(10) 0.7937(8) 0.083(5) Uani 1 1 d . .
O6 O 0.3191(7) 0.2217(8) 0.8015(6) 0.052(3) Uani 1 1 d . .
O7 O 0.2378(9) 0.3663(10) 0.5823(8) 0.087(5) Uani 1 1 d . .
O8 O 0.1261(8) 0.2538(9) 0.6640(7) 0.061(4) Uani 1 1 d . .
O9 O 0.2732(8) 0.1784(9) 0.6074(6) 0.056(3) Uani 1 1 d . .
O10 O 0.1554(8) 0.2664(8) 0.8489(7) 0.064(4) Uani 1 1 d . .
O11 O 0.2254(8) 0.1256(9) 0.8899(6) 0.060(4) Uani 1 1 d . .
O12 O 0.3941(11) 0.2077(13) 0.9125(8) 0.100(6) Uani 1 1 d D .
O13 O 0.2426(10) 0.2849(11) 0.9701(7) 0.094(5) Uani 1 1 d . U
O14 O 0.0300(9) 0.0111(9) 0.7048(7) 0.072(4) Uani 1 1 d . .
O15 O 0.1060(9) 0.0975(10) 0.5887(7) 0.067(4) Uani 1 1 d . .
O16 O -0.0370(10) 0.1696(11) 0.6528(7) 0.079(4) Uani 1 1 d . .
O17 O 0.0586(8) 0.1818(9) 0.7708(7) 0.064(4) Uani 1 1 d . .
O18 O 0.1762(8) 0.0817(8) 0.6952(6) 0.053(3) Uani 1 1 d . .
O19 O 0.0306(11) 0.1377(15) 0.9069(9) 0.135(6) Uani 1 1 d D .
O20 O 0.1390(8) 0.0266(8) 0.8198(6) 0.058(4) Uani 1 1 d . .
O21 O 0.4652(12) 0.1674(15) 0.5907(10) 0.133(5) Uani 1 1 d D .
O22 O 0.3387(9) 0.0397(9) 0.6538(7) 0.070(4) Uani 1 1 d . .
O23 O 0.4350(8) 0.1232(9) 0.7303(7) 0.062(4) Uani 1 1 d . .
O24 O 0.5351(8) 0.1261(10) 0.8475(8) 0.086(5) Uani 1 1 d D U
O25 O 0.3722(8) 0.0530(10) 0.8326(7) 0.075(4) Uani 1 1 d . .
O26 O 0.4546(11) -0.0851(12) 0.7346(8) 0.102(5) Uiso 1 1 d . .
O27 O 0.2687(8) -0.0425(8) 0.7655(6) 0.056(3) Uani 1 1 d . .
O28 O 0.1861(9) -0.0662(9) 0.6415(7) 0.073(4) Uani 1 1 d . .
O29 O 0.2595(10) 0.0217(10) 0.5315(7) 0.082(4) Uani 1 1 d . U
O30 O 0.2624(10) -0.0650(10) 0.9146(8) 0.089(5) Uani 1 1 d . U
O31 O 0.1166(10) -0.1424(9) 0.7598(8) 0.083(5) Uani 1 1 d . .
O32 O -0.0625(9) 0.3650(9) 0.7509(8) 0.0872(4) Uani 1 1 d . U
O33 O -0.0124(10) 0.3630(9) 0.8540(7) 0.0872(4) Uani 1 1 d . U
O34 O -0.1444(19) 0.388(3) 0.8425(19) 0.319(18) Uani 1 1 d . U
O35 O 0.0849(17) 0.4962(13) 0.7589(13) 0.152(9) Uani 1 1 d . U
O36 O 0.0684(16) 0.4498(14) 0.6714(11) 0.148(9) Uani 1 1 d . .
O37 O 0.060(2) 0.5869(16) 0.6807(16) 0.232(17) Uani 1 1 d . .
N1 N -0.0781(17) 0.363(2) 0.8129(13) 0.145(7) Uani 1 1 d . U
N2 N 0.059(3) 0.518(2) 0.6940(16) 0.154(10) Uani 1 1 d . U
C1 C 0.402(2) 0.529(2) 0.7172(17) 0.145(9) Uani 1 1 d D U
C2 C 0.448(3) 0.504(2) 0.6521(19) 0.193(15) Uani 1 1 d D U
C3 C 0.315(2) 0.563(3) 0.694(2) 0.179(15) Uani 1 1 d D U
C4 C 0.307(3) 0.453(2) 0.897(2) 0.142(13) Uani 1 1 d . U
C5 C 0.392(3) 0.492(2) 0.897(2) 0.180(18) Uani 1 1 d . U
C6 C 0.223(3) 0.496(2) 0.880(2) 0.21(2) Uani 1 1 d . .
C7 C 0.5531(13) 0.335(2) 0.7827(12) 0.100(8) Uani 1 1 d D .
C8 C 0.5972(18) 0.360(3) 0.8416(13) 0.157(16) Uani 1 1 d D .
C9 C 0.5902(16) 0.315(3) 0.7213(17) 0.160(16) Uani 1 1 d . .
C10 C 0.209(2) 0.410(2) 0.5173(16) 0.130(12) Uani 1 1 d D .
C11 C 0.272(2) 0.386(3) 0.4713(18) 0.171(17) Uani 1 1 d . .
C12 C 0.211(3) 0.504(2) 0.533(2) 0.21(2) Uani 1 1 d D .
C13 C 0.436(2) 0.186(2) 0.9739(14) 0.137(11) Uani 1 1 d D U
C14 C 0.402(2) 0.106(3) 1.0087(17) 0.174(18) Uani 1 1 d D .
C15 C 0.457(2) 0.274(3) 1.008(2) 0.185(16) Uani 1 1 d . U
C16 C 0.179(2) 0.281(2) 1.0200(16) 0.143(9) Uani 1 1 d D U
C17 C 0.210(3) 0.349(3) 1.067(2) 0.235(16) Uani 1 1 d D U
C18 C 0.102(2) 0.343(3) 1.0028(15) 0.166(12) Uani 1 1 d . U
C19 C -0.0524(17) -0.030(3) 0.7120(17) 0.157(12) Uani 1 1 d D U
C20 C -0.0887(19) 0.004(3) 0.777(2) 0.187(16) Uani 1 1 d . U
C21 C -0.092(3) -0.020(4) 0.649(2) 0.233(18) Uani 1 1 d D U
C22 C 0.058(2) 0.107(2) 0.5243(14) 0.119(10) Uani 1 1 d D U
C23 C 0.053(2) 0.017(2) 0.4900(16) 0.151(13) Uani 1 1 d D U
C24 C 0.094(2) 0.188(3) 0.4899(18) 0.165(16) Uani 1 1 d . .
C25 C -0.118(2) 0.206(3) 0.626(2) 0.175(15) Uani 1 1 d . U
C26 C -0.186(2) 0.198(3) 0.673(3) 0.219(18) Uani 1 1 d . U
C27 C -0.104(3) 0.296(3) 0.592(2) 0.22(2) Uani 1 1 d . U
C28 C -0.0392(16) 0.144(2) 0.9557(14) 0.135(6) Uani 1 1 d D U
C29 C -0.012(3) 0.109(3) 1.022(2) 0.241(19) Uiso 1 1 d D U
C30 C -0.1127(17) 0.142(2) 0.9108(14) 0.135(6) Uani 1 1 d D U
C31 C 0.5528(16) 0.156(2) 0.5731(14) 0.133(5) Uani 1 1 d D .
C32 C 0.5984(19) 0.076(2) 0.5999(15) 0.133(5) Uani 1 1 d D U
C33 C 0.5825(18) 0.191(2) 0.5101(14) 0.133(5) Uani 1 1 d D .
C34 C 0.6050(18) 0.061(2) 0.8603(17) 0.141(9) Uani 1 1 d D U
C35 C 0.666(3) 0.068(3) 0.806(2) 0.228(18) Uani 1 1 d D U
C36 C 0.578(3) -0.006(3) 0.909(2) 0.25(2) Uiso 1 1 d D U
C37 C 0.490(3) -0.180(3) 0.740(2) 0.201(15) Uani 1 1 d D U
C38 C 0.483(4) -0.160(6) 0.810(3) 0.37(4) Uiso 1 1 d D .
C39 C 0.545(3) -0.165(4) 0.683(2) 0.244(17) Uani 1 1 d D U
C40 C 0.194(2) -0.1502(19) 0.6052(15) 0.124(11) Uani 1 1 d . .
C41 C 0.273(3) -0.194(3) 0.6220(17) 0.19(2) Uani 1 1 d . .
C42 C 0.104(2) -0.2005(19) 0.6039(17) 0.149(14) Uani 1 1 d . .
C43 C 0.315(2) 0.014(2) 0.4729(18) 0.153(9) Uani 1 1 d D U
C44 C 0.3350(19) 0.1061(19) 0.4475(16) 0.142(11) Uani 1 1 d D U
C45 C 0.351(3) -0.075(4) 0.474(3) 0.28(2) Uani 1 1 d . U
C46 C 0.248(2) -0.098(2) 0.9756(18) 0.152(10) Uani 1 1 d D U
C47 C 0.292(2) -0.181(3) 0.9910(18) 0.184(15) Uani 1 1 d D U
C48 C 0.166(3) -0.060(4) 1.001(3) 0.29(3) Uiso 1 1 d D .
C49 C 0.106(3) -0.220(3) 0.799(2) 0.179(13) Uani 1 1 d D U
C50 C 0.184(3) -0.271(3) 0.803(3) 0.197(16) Uani 1 1 d . U
C51 C 0.020(3) -0.241(3) 0.820(3) 0.222(18) Uani 1 1 d D U

loop_
_atom_site_aniso_label
_atom_site_aniso_U_11
_atom_site_aniso_U_22
_atom_site_aniso_U_33
_atom_site_aniso_U_23
_atom_site_aniso_U_13
_atom_site_aniso_U_12
Eu1 0.0864(8) 0.0856(8) 0.0898(9) 0.0030(8) 0.0147(6) 0.0081(8)
Ti1 0.065(2) 0.068(2) 0.064(2) -0.012(2) 0.0068(18) -0.002(2)
Ti2 0.060(2) 0.059(2) 0.063(3) 0.008(2) 0.0075(18) 0.0068(18)
Ti3 0.072(3) 0.075(3) 0.056(3) -0.008(2) 0.003(2) -0.007(2)
Ti4 0.056(2) 0.071(3) 0.060(3) 0.006(2) -0.0001(19) -0.005(2)
Ti5 0.056(2) 0.064(2) 0.054(2) 0.0006(19) 0.0162(17) -0.0036(19)
Ti6 0.048(2) 0.058(2) 0.059(2) 0.0031(19) 0.0154(17) 0.0040(17)
Ti7 0.049(2) 0.078(3) 0.060(3) 0.001(2) -0.0035(18) 0.004(2)
Ti8 0.074(3) 0.084(3) 0.059(2) 0.011(2) 0.011(2) -0.005(2)
Ti9 0.073(3) 0.066(3) 0.056(3) -0.006(2) 0.010(2) -0.004(2)
Ti10 0.065(2) 0.061(2) 0.059(2) 0.014(2) 0.0077(19) 0.0031(19)
Ti11 0.072(3) 0.058(2) 0.064(2) 0.001(2) 0.009(2) -0.010(2)
O1 0.089(10) 0.105(12) 0.053(9) 0.007(8) 0.010(8) 0.026(9)
O2 0.072(9) 0.047(9) 0.081(9) -0.003(8) 0.003(7) 0.013(7)
O3 0.080(10) 0.067(10) 0.094(12) -0.030(9) 0.013(9) -0.013(8)
O4 0.050(8) 0.054(8) 0.059(8) -0.007(7) 0.015(6) 0.004(6)
O5 0.063(9) 0.095(12) 0.091(12) 0.012(9) 0.023(8) -0.011(8)
O6 0.045(7) 0.061(8) 0.049(8) 0.002(6) 0.006(6) 0.001(6)
O7 0.088(11) 0.082(12) 0.093(12) 0.027(9) 0.013(9) -0.005(8)
O8 0.054(8) 0.060(9) 0.068(9) 0.018(7) 0.001(7) 0.002(7)
O9 0.060(8) 0.064(9) 0.045(8) 0.012(7) 0.004(6) -0.004(7)
O10 0.064(9) 0.062(9) 0.065(9) -0.015(7) -0.003(7) 0.025(7)
O11 0.054(8) 0.082(11) 0.044(8) -0.004(7) 0.007(6) 0.006(7)
O12 0.093(12) 0.151(17) 0.054(11) 0.001(11) -0.022(9) -0.022(11)
O13 0.083(11) 0.133(13) 0.065(10) -0.031(10) 0.002(8) -0.032(9)
O14 0.066(9) 0.070(10) 0.080(11) -0.004(8) -0.004(8) -0.020(8)
O15 0.068(9) 0.084(10) 0.050(9) -0.007(8) -0.003(7) -0.017(8)
O16 0.074(10) 0.086(11) 0.078(11) -0.004(9) 0.007(8) 0.006(9)
O17 0.037(7) 0.071(10) 0.084(11) 0.015(8) 0.011(7) 0.003(6)
O18 0.065(8) 0.055(8) 0.040(7) 0.005(6) 0.008(6) -0.008(6)
O19 0.100(11) 0.188(14) 0.117(12) -0.031(11) 0.039(8) -0.045(10)
O20 0.065(9) 0.045(8) 0.064(9) 0.010(7) 0.015(7) -0.005(6)
O21 0.116(10) 0.156(13) 0.128(11) 0.020(9) 0.047(8) 0.010(9)
O22 0.083(10) 0.067(10) 0.061(9) 0.008(7) 0.038(8) 0.012(8)
O23 0.056(8) 0.070(10) 0.061(9) 0.002(7) -0.009(7) 0.013(7)
O24 0.047(8) 0.111(12) 0.101(12) 0.031(10) -0.013(8) 0.006(8)
O25 0.050(8) 0.108(12) 0.068(10) 0.023(9) 0.010(7) 0.012(8)
O27 0.056(8) 0.040(7) 0.072(9) 0.009(7) 0.009(6) 0.004(6)
O28 0.089(11) 0.060(9) 0.070(10) -0.009(8) 0.009(8) 0.001(8)
O29 0.096(11) 0.085(10) 0.065(10) -0.012(8) 0.019(8) 0.014(9)
O30 0.097(11) 0.091(12) 0.079(11) 0.045(9) 0.008(9) 0.017(9)
O31 0.103(11) 0.048(10) 0.097(12) 0.006(8) 0.009(9) -0.005(8)
O32 0.0864(8) 0.0856(8) 0.0898(9) 0.0030(8) 0.0147(6) 0.0081(8)
O33 0.0864(8) 0.0856(8) 0.0898(9) 0.0030(8) 0.0147(6) 0.0081(8)
O34 0.19(3) 0.46(4) 0.31(3) 0.03(3) 0.12(2) 0.15(3)
O35 0.22(2) 0.082(14) 0.150(18) -0.034(14) 0.005(19) 0.010(14)
O36 0.20(2) 0.096(16) 0.15(2) -0.024(14) -0.061(17) 0.047(15)
O37 0.38(4) 0.070(15) 0.25(3) 0.050(19) -0.02(3) 0.05(2)
N1 0.120(13) 0.200(16) 0.115(12) 0.006(14) 0.022(11) 0.045(14)
N2 0.27(3) 0.076(16) 0.116(19) -0.040(17) 0.01(2) 0.00(2)
C1 0.16(2) 0.136(19) 0.139(19) 0.070(16) 0.042(16) 0.014(17)
C2 0.28(3) 0.11(2) 0.19(3) 0.04(2) 0.05(3) 0.02(2)
C3 0.22(3) 0.15(3) 0.17(3) 0.04(2) 0.02(3) 0.07(3)
C4 0.15(2) 0.11(2) 0.17(2) -0.057(19) 0.01(2) 0.002(18)
C5 0.18(3) 0.13(3) 0.23(4) -0.10(3) 0.01(3) -0.08(2)
C6 0.27(5) 0.08(3) 0.26(5) -0.09(3) -0.09(4) 0.03(3)
C7 0.055(14) 0.13(2) 0.11(2) -0.04(2) 0.009(13) -0.045(16)
C8 0.11(2) 0.26(5) 0.10(2) 0.00(3) -0.008(18) -0.07(3)
C9 0.061(17) 0.23(4) 0.19(3) -0.11(3) 0.030(19) -0.03(2)
C10 0.16(3) 0.12(3) 0.11(3) 0.06(2) -0.02(2) -0.02(2)
C11 0.12(3) 0.23(5) 0.16(3) 0.09(3) 0.05(2) 0.01(3)
C12 0.31(6) 0.09(3) 0.22(5) 0.07(3) -0.04(4) 0.04(3)
C13 0.121(18) 0.18(2) 0.105(19) 0.025(17) -0.039(16) -0.013(18)
C14 0.14(3) 0.26(5) 0.12(3) 0.10(3) -0.05(2) -0.07(3)
C15 0.16(3) 0.25(4) 0.14(3) 0.00(3) -0.05(3) -0.03(3)
C16 0.136(16) 0.188(18) 0.105(15) -0.050(14) 0.036(13) 0.001(15)
C17 0.22(3) 0.29(3) 0.20(3) -0.10(3) 0.02(3) -0.02(3)
C18 0.18(2) 0.20(3) 0.13(2) -0.03(2) 0.055(19) 0.03(2)
C19 0.054(16) 0.27(3) 0.15(3) 0.07(3) 0.016(14) -0.04(2)
C20 0.069(19) 0.27(4) 0.22(3) 0.01(3) 0.08(2) -0.04(2)
C21 0.12(3) 0.38(5) 0.20(4) 0.04(4) -0.04(3) -0.05(3)
C22 0.13(2) 0.15(3) 0.077(18) -0.032(18) -0.018(18) 0.00(2)
C23 0.18(3) 0.17(3) 0.10(2) -0.06(2) -0.02(2) -0.05(2)
C24 0.18(3) 0.17(3) 0.15(3) 0.08(3) 0.05(3) 0.03(3)
C25 0.09(2) 0.15(3) 0.28(5) 0.00(3) 0.02(2) 0.01(2)
C26 0.06(2) 0.27(4) 0.33(5) 0.02(4) 0.03(2) 0.02(2)
C27 0.24(4) 0.22(4) 0.21(3) 0.13(3) 0.07(3) 0.14(3)
C28 0.100(11) 0.188(14) 0.117(12) -0.031(11) 0.039(8) -0.045(10)
C30 0.100(11) 0.188(14) 0.117(12) -0.031(11) 0.039(8) -0.045(10)
C31 0.116(10) 0.156(13) 0.128(11) 0.020(9) 0.047(8) 0.010(9)
C32 0.116(10) 0.156(13) 0.128(11) 0.020(9) 0.047(8) 0.010(9)
C33 0.116(10) 0.156(13) 0.128(11) 0.020(9) 0.047(8) 0.010(9)
C34 0.097(17) 0.158(19) 0.17(2) 0.053(18) 0.015(15) 0.048(15)
C35 0.19(3) 0.20(3) 0.30(4) 0.07(3) 0.11(3) 0.10(3)
C37 0.22(2) 0.17(2) 0.21(3) -0.04(2) 0.03(2) 0.07(2)
C39 0.21(3) 0.23(3) 0.29(3) -0.03(3) 0.06(3) 0.05(3)
C40 0.21(3) 0.059(19) 0.11(2) -0.027(17) 0.05(2) -0.03(2)
C41 0.31(6) 0.17(4) 0.09(2) -0.01(2) 0.06(3) 0.11(4)
C42 0.20(3) 0.10(2) 0.15(3) -0.03(2) -0.01(2) -0.09(2)
C43 0.15(2) 0.155(19) 0.152(19) 0.021(19) 0.071(16) 0.001(18)
C44 0.13(2) 0.12(2) 0.17(3) 0.05(2) 0.07(2) -0.009(18)
C45 0.25(4) 0.24(4) 0.35(5) -0.03(4) 0.09(4) 0.07(3)
C46 0.17(2) 0.16(2) 0.125(18) 0.076(17) 0.021(18) 0.017(18)
C47 0.16(3) 0.20(3) 0.18(3) 0.12(3) -0.01(2) -0.02(2)
C49 0.19(2) 0.15(2) 0.19(2) 0.104(18) 0.02(2) 0.002(18)
C50 0.21(3) 0.15(3) 0.24(4) 0.09(3) 0.04(3) 0.03(3)
C51 0.21(3) 0.17(3) 0.28(4) 0.11(3) 0.10(3) -0.01(3)

loop_
_atom_type_symbol
_atom_type_description
_atom_type_scat_dispersion_real
_atom_type_scat_dispersion_imag
_atom_type_scat_source
C C 0.0033 0.0016 'International Tables Vol C Tables 4.2.6.8 and 6.1.1.4'
H H 0.0000 0.0000 'International Tables Vol C Tables 4.2.6.8 and 6.1.1.4'
N N 0.0061 0.0033 'International Tables Vol C Tables 4.2.6.8 and 6.1.1.4'
O O 0.0106 0.0060 'International Tables Vol C Tables 4.2.6.8 and 6.1.1.4'
Ti Ti 0.2776 0.4457 'International Tables Vol C Tables 4.2.6.8 and 6.1.1.4'
Eu Eu -0.1578 3.6682 'International Tables Vol C Tables 4.2.6.8 and 6.1.1.4'

loop_
_geom_angle_atom_site_label_1
_geom_angle_atom_site_label_2
_geom_angle_atom_site_label_3
_geom_angle
O10 Eu1 O2 83.8(5)
O10 Eu1 O17 66.3(5)
O2 Eu1 O17 111.6(4)
O10 Eu1 O8 110.2(4)
O2 Eu1 O8 67.2(5)
O17 Eu1 O8 68.4(5)
O10 Eu1 O35 118.6(7)
O2 Eu1 O35 85.2(7)
O17 Eu1 O35 163.2(6)
O8 Eu1 O35 120.1(7)
O10 Eu1 O32 124.2(5)
O2 Eu1 O32 151.3(5)
O17 Eu1 O32 88.2(5)
O8 Eu1 O32 104.0(5)
O35 Eu1 O32 75.8(7)
O10 Eu1 O33 76.1(5)
O2 Eu1 O33 143.8(5)
O17 Eu1 O33 87.5(5)
O8 Eu1 O33 148.2(5)
O35 Eu1 O33 78.7(7)
O32 Eu1 O33 53.0(5)
O10 Eu1 O36 158.6(6)
O2 Eu1 O36 80.9(7)
O17 Eu1 O36 133.7(6)
O8 Eu1 O36 77.3(6)
O35 Eu1 O36 45.4(7)
O32 Eu1 O36 70.5(7)
O33 Eu1 O36 108.6(7)
O10 Eu1 N1 99.5(6)
O2 Eu1 N1 163.1(7)
O17 Eu1 N1 84.8(7)
O8 Eu1 N1 125.8(7)
O35 Eu1 N1 78.6(8)
O32 Eu1 N1 26.3(6)
O33 Eu1 N1 27.0(5)
O36 Eu1 N1 91.2(8)
O10 Eu1 N2 143.8(7)
O2 Eu1 N2 85.1(8)
O17 Eu1 N2 149.0(7)
O8 Eu1 N2 96.8(6)
O35 Eu1 N2 25.9(7)
O32 Eu1 N2 68.5(8)
O33 Eu1 N2 93.7(7)
O36 Eu1 N2 19.9(6)
N1 Eu1 N2 82.6(9)
O10 Eu1 Ti2 100.7(3)
O2 Eu1 Ti2 34.2(3)
O17 Eu1 Ti2 91.5(3)
O8 Eu1 Ti2 33.1(3)
O35 Eu1 Ti2 102.7(6)
O32 Eu1 Ti2 130.1(4)
O33 Eu1 Ti2 176.8(4)
O36 Eu1 Ti2 74.3(6)
N1 Eu1 Ti2 156.0(6)
N2 Eu1 Ti2 88.8(6)
O10 Eu1 Ti5 34.1(3)
O2 Eu1 Ti5 101.1(3)
O17 Eu1 Ti5 32.3(4)
O8 Eu1 Ti5 90.1(3)
O35 Eu1 Ti5 148.8(6)
O32 Eu1 Ti5 106.3(3)
O33 Eu1 Ti5 78.5(3)
O36 Eu1 Ti5 165.5(5)
N1 Eu1 Ti5 90.4(6)
N2 Eu1 Ti5 172.2(6)
Ti2 Eu1 Ti5 99.04(9)
O1 Ti1 O2 99.6(7)
O1 Ti1 O4 99.6(6)
O2 Ti1 O4 79.1(5)
O1 Ti1 O6 169.5(7)
O2 Ti1 O6 90.5(5)
O4 Ti1 O6 85.1(5)
O1 Ti1 O3 99.9(7)
O2 Ti1 O3 93.9(6)
O4 Ti1 O3 160.1(6)
O6 Ti1 O3 76.3(5)
O1 Ti1 O5 94.9(7)
O2 Ti1 O5 162.6(6)
O4 Ti1 O5 89.0(6)
O6 Ti1 O5 75.7(5)
O3 Ti1 O5 93.1(6)
O1 Ti1 Ti2 102.8(6)
O2 Ti1 Ti2 38.1(4)
O4 Ti1 Ti2 41.0(4)
O6 Ti1 Ti2 87.0(4)
O3 Ti1 Ti2 129.4(4)
O5 Ti1 Ti2 128.7(5)
O1 Ti1 Ti7 132.9(6)
O2 Ti1 Ti7 126.8(4)
O4 Ti1 Ti7 83.8(4)
O6 Ti1 Ti7 37.8(3)
O3 Ti1 Ti7 85.8(4)
O5 Ti1 Ti7 38.0(4)
Ti2 Ti1 Ti7 109.13(17)
O1 Ti1 Ti3 138.6(5)
O2 Ti1 Ti3 88.4(4)
O4 Ti1 Ti3 121.8(4)
O6 Ti1 Ti3 38.0(4)
O3 Ti1 Ti3 38.8(4)
O5 Ti1 Ti3 87.1(4)
Ti2 Ti1 Ti3 107.95(16)
Ti7 Ti1 Ti3 59.62(13)
O7 Ti2 O8 110.0(6)
O7 Ti2 O2 109.2(7)
O8 Ti2 O2 85.4(6)
O7 Ti2 O9 105.4(7)
O8 Ti2 O9 95.2(6)
O2 Ti2 O9 142.8(6)
O7 Ti2 O4 108.3(6)
O8 Ti2 O4 141.5(6)
O2 Ti2 O4 79.2(5)
O9 Ti2 O4 77.5(5)
O7 Ti2 Ti6 116.4(5)
O8 Ti2 Ti6 121.2(4)
O2 Ti2 Ti6 109.8(4)
O9 Ti2 Ti6 39.9(4)
O4 Ti2 Ti6 38.1(3)
O7 Ti2 Ti1 115.0(6)
O8 Ti2 Ti1 116.2(5)
O2 Ti2 Ti1 38.7(4)
O9 Ti2 Ti1 112.8(4)
O4 Ti2 Ti1 40.5(4)
Ti6 Ti2 Ti1 73.85(14)
O7 Ti2 Eu1 113.6(5)
O8 Ti2 Eu1 44.1(4)
O2 Ti2 Eu1 41.5(4)
O9 Ti2 Eu1 130.7(4)
O4 Ti2 Eu1 115.0(4)
Ti6 Ti2 Eu1 128.93(15)
Ti1 Ti2 Eu1 76.81(11)
O13 Ti3 O10 98.2(7)
O13 Ti3 O6 169.7(6)
O10 Ti3 O6 90.6(5)
O13 Ti3 O11 100.3(7)
O10 Ti3 O11 79.2(6)
O6 Ti3 O11 86.4(5)
O13 Ti3 O3 96.3(7)
O10 Ti3 O3 93.4(6)
O6 Ti3 O3 77.8(5)
O11 Ti3 O3 162.6(6)
O13 Ti3 O12 95.0(7)
O10 Ti3 O12 164.7(6)
O6 Ti3 O12 76.9(6)
O11 Ti3 O12 91.1(7)
O3 Ti3 O12 92.5(7)
O13 Ti3 Ti5 102.5(5)
O10 Ti3 Ti5 38.6(4)
O6 Ti3 Ti5 87.7(4)
O11 Ti3 Ti5 40.7(4)
O3 Ti3 Ti5 130.0(5)
O12 Ti3 Ti5 130.6(6)
O13 Ti3 Ti7 134.2(6)
O10 Ti3 Ti7 127.2(4)
O6 Ti3 Ti7 38.0(3)
O11 Ti3 Ti7 85.1(4)
O3 Ti3 Ti7 87.0(4)
O12 Ti3 Ti7 39.2(5)
Ti5 Ti3 Ti7 109.94(16)
O13 Ti3 Ti1 136.1(6)
O10 Ti3 Ti1 88.1(4)
O6 Ti3 Ti1 38.5(4)
O11 Ti3 Ti1 123.4(4)
O3 Ti3 Ti1 39.8(4)
O12 Ti3 Ti1 87.5(5)
Ti5 Ti3 Ti1 108.74(16)
Ti7 Ti3 Ti1 60.09(13)
O16 Ti4 O18 167.1(7)
O16 Ti4 O8 100.2(7)
O18 Ti4 O8 89.7(5)
O16 Ti4 O17 98.3(6)
O18 Ti4 O17 90.8(5)
O8 Ti4 O17 83.7(6)
O16 Ti4 O15 96.4(6)
O18 Ti4 O15 75.4(5)
O8 Ti4 O15 89.9(6)
O17 Ti4 O15 164.9(6)
O16 Ti4 O14 94.2(7)
O18 Ti4 O14 76.5(5)
O8 Ti4 O14 165.3(6)
O17 Ti4 O14 91.2(6)
O15 Ti4 O14 91.6(6)
O16 Ti4 Ti9 135.0(5)
O18 Ti4 Ti9 37.2(3)
O8 Ti4 Ti9 85.2(4)
O17 Ti4 Ti9 126.7(4)
O15 Ti4 Ti9 38.7(4)
O14 Ti4 Ti9 86.9(4)
O16 Ti4 Ti11 133.8(6)
O18 Ti4 Ti11 37.2(4)
O8 Ti4 Ti11 125.9(4)
O17 Ti4 Ti11 86.7(4)
O15 Ti4 Ti11 86.0(4)
O14 Ti4 Ti11 39.7(4)
Ti9 Ti4 Ti11 59.56(13)
O16 Ti4 Eu1 92.4(5)
O18 Ti4 Eu1 100.5(4)
O8 Ti4 Eu1 43.0(4)
O17 Ti4 Eu1 42.6(4)
O15 Ti4 Eu1 132.9(4)
O14 Ti4 Eu1 133.8(4)
Ti9 Ti4 Eu1 118.65(14)
Ti11 Ti4 Eu1 119.22(14)
O19 Ti5 O17 107.7(8)
O19 Ti5 O10 108.5(8)
O17 Ti5 O10 83.9(6)
O19 Ti5 O20 107.6(8)
O17 Ti5 O20 96.7(6)
O10 Ti5 O20 141.8(5)
O19 Ti5 O11 109.1(8)
O17 Ti5 O11 142.8(5)
O10 Ti5 O11 79.6(6)
O20 Ti5 O11 77.2(6)
O19 Ti5 Ti10 118.0(8)
O17 Ti5 Ti10 123.2(5)
O10 Ti5 Ti10 109.6(4)
O20 Ti5 Ti10 39.8(4)
O11 Ti5 Ti10 37.8(4)
O19 Ti5 Ti3 115.2(6)
O17 Ti5 Ti3 115.7(5)
O10 Ti5 Ti3 38.9(4)
O20 Ti5 Ti3 112.1(4)
O11 Ti5 Ti3 40.7(4)
Ti10 Ti5 Ti3 73.50(14)
O19 Ti5 Eu1 112.0(8)
O17 Ti5 Eu1 42.9(5)
O10 Ti5 Eu1 41.2(4)
O20 Ti5 Eu1 130.0(4)
O11 Ti5 Eu1 115.3(4)
Ti10 Ti5 Eu1 128.90(13)
Ti3 Ti5 Eu1 76.78(12)
O21 Ti6 O4 108.5(9)
O21 Ti6 O23 109.7(8)
O4 Ti6 O23 94.8(6)
O21 Ti6 O22 110.6(9)
O4 Ti6 O22 139.9(5)
O23 Ti6 O22 80.6(6)
O21 Ti6 O9 108.7(8)
O4 Ti6 O9 80.0(6)
O23 Ti6 O9 140.9(6)
O22 Ti6 O9 79.3(6)
O21 Ti6 Ti8 120.6(7)
O4 Ti6 Ti8 121.2(4)
O23 Ti6 Ti8 40.9(4)
O22 Ti6 Ti8 40.0(4)
O9 Ti6 Ti8 110.2(4)
O21 Ti6 Ti2 119.3(7)
O4 Ti6 Ti2 41.2(4)
O23 Ti6 Ti2 121.1(4)
O22 Ti6 Ti2 108.5(4)
O9 Ti6 Ti2 39.2(4)
Ti8 Ti6 Ti2 119.38(15)
O21 Ti6 Ti9 115.1(8)
O4 Ti6 Ti9 113.2(4)
O23 Ti6 Ti9 113.7(5)
O22 Ti6 Ti9 39.4(4)
O9 Ti6 Ti9 39.9(4)
Ti8 Ti6 Ti9 74.23(14)
Ti2 Ti6 Ti9 73.22(13)
O24 Ti7 O5 100.2(7)
O24 Ti7 O6 176.6(7)
O5 Ti7 O6 79.5(6)
O24 Ti7 O25 94.2(6)
O5 Ti7 O25 163.1(7)
O6 Ti7 O25 86.7(5)
O24 Ti7 O12 97.2(7)
O5 Ti7 O12 95.9(7)
O6 Ti7 O12 79.5(6)
O25 Ti7 O12 91.0(7)
O24 Ti7 O23 96.8(7)
O5 Ti7 O23 91.2(6)
O6 Ti7 O23 86.6(5)
O25 Ti7 O23 78.2(6)
O12 Ti7 O23 162.9(6)
O24 Ti7 Ti8 95.7(6)
O5 Ti7 Ti8 129.1(5)
O6 Ti7 Ti8 87.1(4)
O25 Ti7 Ti8 39.5(4)
O12 Ti7 Ti8 129.6(5)
O23 Ti7 Ti8 38.8(4)
O24 Ti7 Ti3 138.5(6)
O5 Ti7 Ti3 90.0(4)
O6 Ti7 Ti3 38.2(4)
O25 Ti7 Ti3 85.0(4)
O12 Ti7 Ti3 41.5(5)
O23 Ti7 Ti3 123.3(4)
Ti8 Ti7 Ti3 108.71(15)
O24 Ti7 Ti1 141.3(5)
O5 Ti7 Ti1 41.1(4)
O6 Ti7 Ti1 38.5(4)
O25 Ti7 Ti1 123.9(4)
O12 Ti7 Ti1 89.4(6)
O23 Ti7 Ti1 85.8(4)
Ti8 Ti7 Ti1 109.21(15)
Ti3 Ti7 Ti1 60.29(12)
O26 Ti8 O27 108.4(7)
O26 Ti8 O22 110.2(7)
O27 Ti8 O22 93.5(6)
O26 Ti8 O23 112.1(7)
O27 Ti8 O23 138.9(6)
O22 Ti8 O23 78.9(6)
O26 Ti8 O25 111.4(7)
O27 Ti8 O25 80.6(6)
O22 Ti8 O25 137.7(6)
O23 Ti8 O25 78.8(6)
O26 Ti8 Ti6 121.5(6)
O27 Ti8 Ti6 119.6(4)
O22 Ti8 Ti6 40.4(4)
O23 Ti8 Ti6 38.7(4)
O25 Ti8 Ti6 107.8(4)
O26 Ti8 Ti10 120.2(6)
O27 Ti8 Ti10 41.5(4)
O22 Ti8 Ti10 119.4(4)
O23 Ti8 Ti10 108.4(4)
O25 Ti8 Ti10 39.4(4)
Ti6 Ti8 Ti10 117.79(17)
O26 Ti8 Ti7 117.3(6)
O27 Ti8 Ti7 113.1(4)
O22 Ti8 Ti7 111.8(4)
O23 Ti8 Ti7 39.7(4)
O25 Ti8 Ti7 39.2(4)
Ti6 Ti8 Ti7 72.97(14)
Ti10 Ti8 Ti7 73.22(14)
O29 Ti9 O18 174.2(7)
O29 Ti9 O15 100.9(7)
O18 Ti9 O15 76.3(5)
O29 Ti9 O22 96.0(6)
O18 Ti9 O22 87.6(5)
O15 Ti9 O22 161.1(6)
O29 Ti9 O9 97.1(6)
O18 Ti9 O9 88.2(5)
O15 Ti9 O9 92.3(5)
O22 Ti9 O9 77.2(5)
O29 Ti9 O28 98.0(7)
O18 Ti9 O28 77.3(5)
O15 Ti9 O28 95.0(6)
O22 Ti9 O28 90.9(6)
O9 Ti9 O28 161.7(6)
O29 Ti9 Ti6 97.7(5)
O18 Ti9 Ti6 88.0(4)
O15 Ti9 Ti6 129.5(4)
O22 Ti9 Ti6 38.6(4)
O9 Ti9 Ti6 38.7(4)
O28 Ti9 Ti6 128.3(5)
O29 Ti9 Ti11 137.5(5)
O18 Ti9 Ti11 38.0(4)
O15 Ti9 Ti11 87.4(4)
O22 Ti9 Ti11 85.7(4)
O9 Ti9 Ti11 124.4(4)
O28 Ti9 Ti11 39.6(4)
Ti6 Ti9 Ti11 108.86(16)
O29 Ti9 Ti4 140.3(5)
O18 Ti9 Ti4 37.3(4)
O15 Ti9 Ti4 39.5(4)
O22 Ti9 Ti4 122.9(4)
O9 Ti9 Ti4 85.6(4)
O28 Ti9 Ti4 89.4(4)
Ti6 Ti9 Ti4 108.04(15)
Ti11 Ti9 Ti4 60.59(13)
O30 Ti10 O11 109.5(7)
O30 Ti10 O25 108.9(7)
O11 Ti10 O25 94.3(6)
O30 Ti10 O20 110.3(7)
O11 Ti10 O20 79.3(6)
O25 Ti10 O20 140.1(6)
O30 Ti10 O27 109.8(7)
O11 Ti10 O27 139.7(5)
O25 Ti10 O27 81.2(6)
O20 Ti10 O27 79.2(5)
O30 Ti10 Ti8 119.6(6)
O11 Ti10 Ti8 121.3(4)
O25 Ti10 Ti8 41.9(5)
O20 Ti10 Ti8 109.2(4)
O27 Ti10 Ti8 39.6(4)
O30 Ti10 Ti5 120.6(5)
O11 Ti10 Ti5 40.6(4)
O25 Ti10 Ti5 120.3(5)
O20 Ti10 Ti5 39.2(4)
O27 Ti10 Ti5 108.7(4)
Ti8 Ti10 Ti5 119.01(16)
O30 Ti10 Ti11 115.0(6)
O11 Ti10 Ti11 113.0(4)
O25 Ti10 Ti11 114.2(5)
O20 Ti10 Ti11 39.8(4)
O27 Ti10 Ti11 39.4(4)
Ti8 Ti10 Ti11 73.80(14)
Ti5 Ti10 Ti11 73.61(14)
O31 Ti11 O18 174.6(7)
O31 Ti11 O27 96.2(6)
O18 Ti11 O27 87.8(5)
O31 Ti11 O20 97.5(6)
O18 Ti11 O20 86.8(5)
O27 Ti11 O20 78.3(5)
O31 Ti11 O28 99.5(7)
O18 Ti11 O28 76.8(5)
O27 Ti11 O28 90.7(6)
O20 Ti11 O28 160.7(6)
O31 Ti11 O14 99.0(7)
O18 Ti11 O14 77.6(6)
O27 Ti11 O14 162.6(6)
O20 Ti11 O14 91.5(6)
O28 Ti11 O14 94.9(6)
O31 Ti11 Ti10 97.5(5)
O18 Ti11 Ti10 87.9(4)
O27 Ti11 Ti10 39.6(4)
O20 Ti11 Ti10 38.7(4)
O28 Ti11 Ti10 129.0(5)
O14 Ti11 Ti10 129.1(4)
O31 Ti11 Ti9 139.0(5)
O18 Ti11 Ti9 37.5(4)
O27 Ti11 Ti9 85.8(4)
O20 Ti11 Ti9 122.8(4)
O28 Ti11 Ti9 39.6(4)
O14 Ti11 Ti9 88.1(4)
Ti10 Ti11 Ti9 108.99(15)
O31 Ti11 Ti4 140.1(5)
O18 Ti11 Ti4 36.9(4)
O27 Ti11 Ti4 122.9(4)
O20 Ti11 Ti4 84.1(4)
O28 Ti11 Ti4 88.7(4)
O14 Ti11 Ti4 41.1(4)
Ti10 Ti11 Ti4 107.41(16)
Ti9 Ti11 Ti4 59.85(13)
C1 O1 Ti1 167.1(18)
Ti2 O2 Ti1 103.2(6)
Ti2 O2 Eu1 104.2(6)
Ti1 O2 Eu1 139.1(7)
C4 O3 Ti3 124.6(19)
C4 O3 Ti1 133.8(19)
Ti3 O3 Ti1 101.4(6)
Ti6 O4 Ti1 138.5(7)
Ti6 O4 Ti2 100.6(6)
Ti1 O4 Ti2 98.5(5)
C7 O5 Ti7 134.6(17)
C7 O5 Ti1 124.0(16)
Ti7 O5 Ti1 100.9(6)
Ti7 O6 Ti3 103.8(6)
Ti7 O6 Ti1 103.7(5)
Ti3 O6 Ti1 103.6(6)
C10 O7 Ti2 157.9(16)
Ti2 O8 Ti4 136.8(7)
Ti2 O8 Eu1 102.8(6)
Ti4 O8 Eu1 102.5(6)
Ti2 O9 Ti6 100.9(6)
Ti2 O9 Ti9 133.6(6)
Ti6 O9 Ti9 101.4(6)
Ti5 O10 Ti3 102.6(6)
Ti5 O10 Eu1 104.7(6)
Ti3 O10 Eu1 139.6(7)
Ti10 O11 Ti5 101.6(6)
Ti10 O11 Ti3 137.0(7)
Ti5 O11 Ti3 98.6(6)
C13 O12 Ti7 126(2)
C13 O12 Ti3 132.8(19)
Ti7 O12 Ti3 99.3(7)
C16 O13 Ti3 144.7(17)
C19 O14 Ti11 128.4(18)
C19 O14 Ti4 131.8(19)
Ti11 O14 Ti4 99.2(6)
C22 O15 Ti9 131.6(14)
C22 O15 Ti4 126.2(14)
Ti9 O15 Ti4 101.8(6)
C25 O16 Ti4 171(2)
Ti5 O17 Ti4 133.9(8)
Ti5 O17 Eu1 104.9(7)
Ti4 O17 Eu1 101.9(6)
Ti9 O18 Ti4 105.5(6)
Ti9 O18 Ti11 104.5(6)
Ti4 O18 Ti11 105.9(6)
C28 O19 Ti5 172(2)
Ti5 O20 Ti10 101.0(6)
Ti5 O20 Ti11 135.2(7)
Ti10 O20 Ti11 101.6(6)
C31 O21 Ti6 148.8(19)
Ti8 O22 Ti6 99.6(7)
Ti8 O22 Ti9 136.2(7)
Ti6 O22 Ti9 102.0(6)
Ti6 O23 Ti8 100.3(6)
Ti6 O23 Ti7 134.9(7)
Ti8 O23 Ti7 101.6(6)
C34 O24 Ti7 160.3(19)
Ti10 O25 Ti7 136.1(8)
Ti10 O25 Ti8 98.7(7)
Ti7 O25 Ti8 101.3(6)
C37 O26 Ti8 158(2)
Ti8 O27 Ti11 136.8(7)
Ti8 O27 Ti10 99.0(6)
Ti11 O27 Ti10 100.9(5)
C40 O28 Ti9 125.6(14)
C40 O28 Ti11 133.4(14)
Ti9 O28 Ti11 100.8(6)
C43 O29 Ti9 159.9(19)
C46 O30 Ti10 155(2)
C49 O31 Ti11 162(2)
N1 O32 Eu1 95.9(15)
N1 O33 Eu1 91.4(13)
N2 O35 Eu1 105.2(17)
N2 O36 Eu1 110(3)
O34 N1 O32 129(3)
O34 N1 O33 109(3)
O32 N1 O33 118(2)
O34 N1 Eu1 168(3)
O32 N1 Eu1 57.8(12)
O33 N1 Eu1 61.7(12)
O37 N2 O36 140(4)
O37 N2 O35 117(3)
O36 N2 O35 98(3)
O37 N2 Eu1 165(3)
O36 N2 Eu1 50(2)
O35 N2 Eu1 48.9(14)
O1 C1 C3 106(3)
O1 C1 C2 99(3)
C3 C1 C2 103(3)
C5 C4 O3 108(3)
C5 C4 C6 128(4)
O3 C4 C6 106(3)
C9 C7 C8 127(2)
C9 C7 O5 113(2)
C8 C7 O5 114(2)
C11 C10 C12 112(3)
C11 C10 O7 106(3)
C12 C10 O7 103(3)
O12 C13 C14 116(3)
O12 C13 C15 107(3)
C14 C13 C15 124(3)
O13 C16 C17 102(3)
O13 C16 C18 110(3)
C17 C16 C18 89(3)
O14 C19 C21 104(3)
O14 C19 C20 106(3)
C21 C19 C20 126(4)
C24 C22 O15 107(3)
C24 C22 C23 121(3)
O15 C22 C23 109(2)
C26 C25 O16 110(4)
C26 C25 C27 119(4)
O16 C25 C27 112(3)
C30 C28 O19 99(2)
C30 C28 C29 140(3)
O19 C28 C29 112(3)
O21 C31 C33 119(2)
O21 C31 C32 117(2)
C33 C31 C32 117(2)
C35 C34 C36 138(3)
C35 C34 O24 107(2)
C36 C34 O24 111(3)
C38 C37 C39 142(6)
C38 C37 O26 82(4)
C39 C37 O26 90(3)
C41 C40 O28 110(3)
C41 C40 C42 122(3)
O28 C40 C42 110(3)
C45 C43 O29 106(3)
C45 C43 C44 140(4)
O29 C43 C44 109(3)
O30 C46 C47 116(3)
O30 C46 C48 109(3)
C47 C46 C48 131(4)
O31 C49 C50 112(3)
O31 C49 C51 117(3)
C50 C49 C51 130(4)

loop_
_geom_bond_atom_site_label_1
_geom_bond_atom_site_label_2
_geom_bond_distance
Eu1 O10 2.273(13)
Eu1 O2 2.274(13)
Eu1 O17 2.352(14)
Eu1 O8 2.373(14)
Eu1 O35 2.45(2)
Eu1 O32 2.471(14)
Eu1 O33 2.558(14)
Eu1 O36 2.56(2)
Eu1 N1 2.91(2)
Eu1 N2 3.14(4)
Eu1 Ti2 3.325(4)
Eu1 Ti5 3.340(4)
Ti1 O1 1.636(17)
Ti1 O2 1.952(13)
Ti1 O4 1.998(13)
Ti1 O6 2.020(13)
Ti1 O3 2.063(15)
Ti1 O5 2.109(16)
Ti1 Ti2 3.042(5)
Ti1 Ti7 3.151(6)
Ti1 Ti3 3.157(6)
Ti2 O7 1.736(15)
Ti2 O8 1.862(13)
Ti2 O2 1.930(14)
Ti2 O9 1.936(14)
Ti2 O4 2.017(13)
Ti2 Ti6 3.007(5)
Ti3 O13 1.791(15)
Ti3 O10 1.951(13)
Ti3 O6 1.998(12)
Ti3 O11 2.002(14)
Ti3 O3 2.016(15)
Ti3 O12 2.105(18)
Ti3 Ti5 3.034(5)
Ti3 Ti7 3.136(6)
Ti4 O16 1.724(16)
Ti4 O18 1.964(13)
Ti4 O8 1.970(13)
Ti4 O17 2.012(15)
Ti4 O15 2.027(14)
Ti4 O14 2.095(15)
Ti4 Ti9 3.122(6)
Ti4 Ti11 3.146(6)
Ti5 O19 1.742(16)
Ti5 O17 1.844(15)
Ti5 O10 1.938(14)
Ti5 O20 1.938(13)
Ti5 O11 2.000(13)
Ti5 Ti10 3.013(5)
Ti6 O21 1.733(17)
Ti6 O4 1.889(12)
Ti6 O23 1.897(13)
Ti6 O22 1.961(14)
Ti6 O9 1.964(13)
Ti6 Ti8 2.983(5)
Ti6 Ti9 3.078(5)
Ti7 O24 1.779(13)
Ti7 O5 1.977(15)
Ti7 O6 1.987(12)
Ti7 O25 2.003(15)
Ti7 O12 2.008(17)
Ti7 O23 2.027(14)
Ti7 Ti8 3.109(6)
Ti8 O26 1.807(18)
Ti8 O27 1.925(12)
Ti8 O22 1.943(15)
Ti8 O23 1.986(15)
Ti8 O25 2.017(16)
Ti8 Ti10 2.986(5)
Ti9 O29 1.752(14)
Ti9 O18 1.958(12)
Ti9 O15 1.994(14)
Ti9 O22 1.999(15)
Ti9 O9 2.013(14)
Ti9 O28 2.020(14)
Ti9 Ti11 3.113(5)
Ti10 O30 1.745(14)
Ti10 O11 1.886(13)
Ti10 O25 1.917(13)
Ti10 O20 1.965(13)
Ti10 O27 2.002(13)
Ti10 Ti11 3.081(6)
Ti11 O31 1.762(14)
Ti11 O18 1.978(12)
Ti11 O27 1.993(13)
Ti11 O20 2.011(14)
Ti11 O28 2.020(14)
Ti11 O14 2.036(15)
O1 C1 1.46(3)
O3 C4 1.47(3)
O5 C7 1.50(2)
O7 C10 1.55(3)
O12 C13 1.45(2)
O13 C16 1.43(3)
O14 C19 1.43(3)
O15 C22 1.52(3)
O16 C25 1.48(4)
O19 C28 1.48(2)
O21 C31 1.42(2)
O24 C34 1.48(2)
O26 C37 1.53(4)
O28 C40 1.47(3)
O29 C43 1.48(3)
O30 C46 1.36(3)
O31 C49 1.43(3)
O32 N1 1.29(2)
O33 N1 1.32(3)
O34 N1 1.25(3)
O35 N2 1.42(3)
O36 N2 1.14(3)
O37 N2 1.07(3)
C1 C3 1.53(2)
C1 C2 1.55(3)
C4 C5 1.44(5)
C4 C6 1.51(5)
C7 C9 1.42(3)
C7 C8 1.43(2)
C10 C11 1.40(4)
C10 C12 1.45(2)
C13 C14 1.49(2)
C13 C15 1.54(4)
C16 C17 1.49(2)
C16 C18 1.55(5)
C19 C21 1.44(2)
C19 C20 1.53(5)
C22 C24 1.52(4)
C22 C23 1.53(2)
C25 C26 1.44(5)
C25 C27 1.54(5)
C28 C30 1.46(2)
C28 C29 1.53(3)
C31 C33 1.47(2)
C31 C32 1.50(2)
C34 C35 1.47(2)
C34 C36 1.48(3)
C37 C38 1.46(3)
C37 C39 1.48(3)
C40 C41 1.43(5)
C40 C42 1.58(4)
C43 C45 1.45(5)
C43 C44 1.51(2)
C46 C47 1.46(2)
C46 C48 1.49(3)
C49 C50 1.44(5)
C49 C51 1.44(3)

loop_
_geom_torsion_atom_site_label_1
_geom_torsion_atom_site_label_2
_geom_torsion_atom_site_label_3
_geom_torsion_atom_site_label_4
_geom_torsion
O2 Ti1 O1 C1 3(8)
O4 Ti1 O1 C1 83(8)
O6 Ti1 O1 C1 -161(7)
O3 Ti1 O1 C1 -93(8)
O5 Ti1 O1 C1 173(8)
Ti2 Ti1 O1 C1 41(8)
Ti7 Ti1 O1 C1 173(8)
Ti3 Ti1 O1 C1 -96(8)
O21 Ti6 O4 Ti1 -130.2(11)
O23 Ti6 O4 Ti1 -17.6(11)
O22 Ti6 O4 Ti1 63.4(14)
O9 Ti6 O4 Ti1 123.3(10)
Ti8 Ti6 O4 Ti1 15.7(12)
Ti2 Ti6 O4 Ti1 116.1(12)
Ti9 Ti6 O4 Ti1 100.7(9)
O21 Ti6 O4 Ti2 113.7(9)
O23 Ti6 O4 Ti2 -133.7(6)
O22 Ti6 O4 Ti2 -52.6(11)
O9 Ti6 O4 Ti2 7.2(5)
Ti8 Ti6 O4 Ti2 -100.4(5)
Ti9 Ti6 O4 Ti2 -15.3(6)
O8 Ti2 O7 C10 -36(5)
O2 Ti2 O7 C10 -128(5)
O9 Ti2 O7 C10 66(5)
O4 Ti2 O7 C10 148(5)
Ti6 Ti2 O7 C10 107(5)
Ti1 Ti2 O7 C10 -169(5)
Eu1 Ti2 O7 C10 -83(5)
O7 Ti2 O8 Ti4 131.8(11)
O2 Ti2 O8 Ti4 -119.4(11)
O9 Ti2 O8 Ti4 23.3(12)
O4 Ti2 O8 Ti4 -53.2(16)
Ti6 Ti2 O8 Ti4 -9.0(13)
Ti1 Ti2 O8 Ti4 -95.3(11)
Eu1 Ti2 O8 Ti4 -124.5(13)
O7 Ti2 O8 Eu1 -103.8(7)
O2 Ti2 O8 Eu1 5.1(5)
O9 Ti2 O8 Eu1 147.8(5)
O4 Ti2 O8 Eu1 71.2(10)
Ti6 Ti2 O8 Eu1 115.5(4)
Ti1 Ti2 O8 Eu1 29.2(6)
O30 Ti10 O11 Ti5 -114.7(7)
O25 Ti10 O11 Ti5 133.5(6)
O20 Ti10 O11 Ti5 -6.7(5)
O27 Ti10 O11 Ti5 52.0(10)
Ti8 Ti10 O11 Ti5 99.3(5)
Ti11 Ti10 O11 Ti5 14.9(6)
O30 Ti10 O11 Ti3 128.9(10)
O25 Ti10 O11 Ti3 17.1(11)
O20 Ti10 O11 Ti3 -123.2(11)
O27 Ti10 O11 Ti3 -64.4(14)
Ti8 Ti10 O11 Ti3 -17.1(12)
Ti5 Ti10 O11 Ti3 -116.4(12)
Ti11 Ti10 O11 Ti3 -101.5(10)
O10 Ti3 O13 C16 39(4)
O6 Ti3 O13 C16 -172(4)
O11 Ti3 O13 C16 -42(4)
O3 Ti3 O13 C16 133(4)
O12 Ti3 O13 C16 -134(4)
Ti5 Ti3 O13 C16 0(4)
Ti7 Ti3 O13 C16 -135(3)
Ti1 Ti3 O13 C16 135(3)
O19 Ti5 O17 Ti4 -132.8(11)
O10 Ti5 O17 Ti4 119.7(10)
O20 Ti5 O17 Ti4 -21.9(10)
O11 Ti5 O17 Ti4 55.8(16)
Ti10 Ti5 O17 Ti4 10.2(12)
Ti3 Ti5 O17 Ti4 96.6(10)
Eu1 Ti5 O17 Ti4 123.6(12)
O19 Ti5 O17 Eu1 103.6(8)
O10 Ti5 O17 Eu1 -3.9(6)
O20 Ti5 O17 Eu1 -145.5(5)
O11 Ti5 O17 Eu1 -67.8(12)
Ti10 Ti5 O17 Eu1 -113.4(5)
Ti3 Ti5 O17 Eu1 -26.9(7)
O4 Ti6 O21 C31 105(4)
O23 Ti6 O21 C31 2(5)
O22 Ti6 O21 C31 -85(4)
O9 Ti6 O21 C31 -170(4)
Ti8 Ti6 O21 C31 -41(5)
Ti2 Ti6 O21 C31 149(4)
Ti9 Ti6 O21 C31 -127(4)
O21 Ti6 O23 Ti8 -114.3(9)
O4 Ti6 O23 Ti8 134.1(6)
O22 Ti6 O23 Ti8 -5.7(6)
O9 Ti6 O23 Ti8 54.2(11)
Ti2 Ti6 O23 Ti8 100.3(5)
Ti9 Ti6 O23 Ti8 16.2(7)
O21 Ti6 O23 Ti7 127.7(12)
O4 Ti6 O23 Ti7 16.2(11)
O22 Ti6 O23 Ti7 -123.6(11)
O9 Ti6 O23 Ti7 -63.8(15)
Ti8 Ti6 O23 Ti7 -118.0(13)
Ti2 Ti6 O23 Ti7 -17.6(12)
Ti9 Ti6 O23 Ti7 -101.7(10)
O5 Ti7 O24 C34 -149(5)
O25 Ti7 O24 C34 22(5)
O12 Ti7 O24 C34 113(5)
O23 Ti7 O24 C34 -57(5)
Ti8 Ti7 O24 C34 -18(5)
Ti3 Ti7 O24 C34 109(5)
Ti1 Ti7 O24 C34 -148(5)
O27 Ti8 O26 C37 -7(6)
O22 Ti8 O26 C37 -108(6)
O23 Ti8 O26 C37 166(6)
O25 Ti8 O26 C37 80(6)
Ti6 Ti8 O26 C37 -152(6)
Ti10 Ti8 O26 C37 37(6)
Ti7 Ti8 O26 C37 122(6)
O15 Ti9 O29 C43 129(5)
O22 Ti9 O29 C43 -42(5)
O9 Ti9 O29 C43 35(5)
O28 Ti9 O29 C43 -134(5)
Ti6 Ti9 O29 C43 -4(5)
Ti11 Ti9 O29 C43 -133(5)
Ti4 Ti9 O29 C43 127(5)
O11 Ti10 O30 C46 14(5)
O25 Ti10 O30 C46 116(5)
O20 Ti10 O30 C46 -72(5)
O27 Ti10 O30 C46 -157(5)
Ti8 Ti10 O30 C46 161(5)
Ti5 Ti10 O30 C46 -29(5)
Ti11 Ti10 O30 C46 -114(5)
O27 Ti11 O31 C49 43(7)
O20 Ti11 O31 C49 -36(7)
O28 Ti11 O31 C49 135(7)
O14 Ti11 O31 C49 -128(7)
Ti10 Ti11 O31 C49 3(7)
Ti9 Ti11 O31 C49 134(7)
Ti4 Ti11 O31 C49 -125(7)
Eu1 O32 N1 O34 168(4)
Eu1 O32 N1 O33 11(3)
Eu1 O33 N1 O34 -172(3)
Eu1 O33 N1 O32 -11(3)
Eu1 O36 N2 O37 164(6)
Eu1 O36 N2 O35 11(3)
Eu1 O35 N2 O37 -172(4)
Eu1 O35 N2 O36 -11(3)
Ti1 O1 C1 C3 6(10)
Ti1 O1 C1 C2 -100(8)
Ti3 O3 C4 C5 129(3)
Ti1 O3 C4 C5 -56(5)
Ti3 O3 C4 C6 -91(4)
Ti1 O3 C4 C6 84(4)
Ti7 O5 C7 C9 82(3)
Ti1 O5 C7 C9 -87(3)
Ti7 O5 C7 C8 -74(3)
Ti1 O5 C7 C8 116(3)
Ti2 O7 C10 C11 -103(5)
Ti2 O7 C10 C12 138(4)
Ti7 O12 C13 C14 -95(4)
Ti3 O12 C13 C14 66(4)
Ti7 O12 C13 C15 123(3)
Ti3 O12 C13 C15 -77(3)
Ti3 O13 C16 C17 -168(3)
Ti3 O13 C16 C18 -74(4)
Ti11 O14 C19 C21 -133(3)
Ti4 O14 C19 C21 58(5)
Ti11 O14 C19 C20 92(3)
Ti4 O14 C19 C20 -77(3)
Ti9 O15 C22 C24 -75(3)
Ti4 O15 C22 C24 98(2)
Ti9 O15 C22 C23 58(3)
Ti4 O15 C22 C23 -129(2)
Ti6 O21 C31 C33 -170(3)
Ti6 O21 C31 C32 39(6)
Ti7 O24 C34 C35 101(5)
Ti7 O24 C34 C36 -61(7)
Ti8 O26 C37 C38 -68(7)
Ti8 O26 C37 C39 149(5)
Ti9 O28 C40 C41 93(3)
Ti11 O28 C40 C41 -82(3)
Ti9 O28 C40 C42 -129(2)
Ti11 O28 C40 C42 56(4)
Ti9 O29 C43 C45 107(5)
Ti9 O29 C43 C44 -55(7)
Ti10 O30 C46 C47 -170(3)
Ti10 O30 C46 C48 31(7)
Ti11 O31 C49 C50 -74(9)
Ti11 O31 C49 C51 115(6)
